data_4308506
loop_
_publ_author_name
'Motoharu Itoh'
'Jun Nakazawa'
'Kunihiro Maeda'
'Koji Kano'
'Tadashi Mizutani'
'Masahito Kodera'

_publ_section_title
;
Copper(II) Complexes of a Series of Polypyridine Ligands Possessing a
1,2-Bis(2-pyridyl)ethane Common Moiety: Incorporation and Hydrolysis of
Phosphate Esters
;
_journal_name_full 'Inorganic Chemistry'
_journal_page_first 691
_journal_page_last 702
_journal_paper_doi 10.1021/ic049240w
_journal_volume 44
_journal_year 2005
_chemical_formula_moiety 'C52 H52 Cl2 Cu2 N6 O16 P2 '
_chemical_formula_sum 'C52 H52 Cl2 Cu2 N6 O16 P2'
_chemical_formula_weight 1276.96
_space_group_IT_number 14
_symmetry_cell_setting monoclinic
_symmetry_Int_Tables_number 14
_symmetry_space_group_name_Hall '-P 2yn'
_symmetry_space_group_name_H-M 'P 1 21/n 1'
_cell_angle_alpha 90
_cell_angle_beta 95.357(5)
_cell_angle_gamma 90
_cell_formula_units_Z 4
_cell_length_a 17.277(4)
_cell_length_b 18.549(4)
_cell_length_c 17.418(4)
_cell_measurement_reflns_used 11431
_cell_measurement_temperature 223.1
_cell_measurement_theta_max 27.5
_cell_measurement_theta_min 3.2
_cell_volume 5558(2)
_computing_cell_refinement CrystalClear
_computing_data_collection CrystalClear
_computing_data_reduction CrystalStructure
_computing_publication_material 'CrystalStructure 3.6.0'
_computing_structure_refinement CRYSTALS
_computing_structure_solution SIR92
_diffrn_detector_area_resol_mean 7.31
_diffrn_measured_fraction_theta_full 0.9858
_diffrn_measured_fraction_theta_max 0.9858
_diffrn_measurement_device_type 'Rigaku Mercury'
_diffrn_measurement_method \w
_diffrn_radiation_type 'Mo K\a'
_diffrn_radiation_wavelength 0.7107
_diffrn_reflns_av_R_equivalents 0.093
_diffrn_reflns_limit_h_max 22
_diffrn_reflns_limit_h_min -21
_diffrn_reflns_limit_k_max 24
_diffrn_reflns_limit_k_min -23
_diffrn_reflns_limit_l_max 19
_diffrn_reflns_limit_l_min -22
_diffrn_reflns_number 114056
_diffrn_reflns_theta_full 27.48
_diffrn_reflns_theta_max 27.48
_exptl_absorpt_coefficient_mu 0.993
_exptl_absorpt_correction_T_max 0.952
_exptl_absorpt_correction_T_min 0.726
_exptl_absorpt_correction_type multi-scan
_exptl_absorpt_process_details 'Jacobson, R. (1998) Private communication'
_exptl_crystal_colour blue
_exptl_crystal_density_diffrn 1.526
_exptl_crystal_density_method 'not measured'
_exptl_crystal_description platelet
_exptl_crystal_F_000 2624.00
_exptl_crystal_size_max 0.50
_exptl_crystal_size_mid 0.20
_exptl_crystal_size_min 0.05
_refine_diff_density_max 1.24
_refine_diff_density_min -0.84
_refine_ls_extinction_method none
_refine_ls_goodness_of_fit_ref 1.001
_refine_ls_hydrogen_treatment refall
_refine_ls_number_parameters 749
_refine_ls_number_reflns 5874
_refine_ls_R_factor_gt 0.0760
_refine_ls_shift/su_max 0.0120
_refine_ls_structure_factor_coef F
_refine_ls_weighting_details 'w = 1/[0.0052Fo^2^ + 1.0000\s(Fo^2^)]'
_refine_ls_weighting_scheme calc
_refine_ls_wR_factor_ref 0.1050
_reflns_number_gt 5721
_reflns_number_total 12582
_reflns_threshold_expression F^2^>2.0\s(F^2^)
_cod_data_source_file ic049240wsi20040611_013029_3.cif
_cod_data_source_block '__Cu(LPyMe)(Ph2PO4)'
_cod_original_cell_volume 5557.4(20)
_cod_original_formula_sum 'C52 H52 Cl2 Cu2 N6 O16 P2 '
_cod_database_code 4308506

loop_
_symmetry_equiv_pos_site_id
_symmetry_equiv_pos_as_xyz
1 +X,+Y,+Z
2 1/2-X,1/2+Y,1/2-Z
3 -X,-Y,-Z
4 1/2+X,1/2-Y,1/2+Z

loop_
_atom_site_label
_atom_site_type_symbol
_atom_site_fract_x
_atom_site_fract_y
_atom_site_fract_z
_atom_site_U_iso_or_equiv
_atom_site_adp_type
_atom_site_occupancy
_atom_site_symmetry_multiplicity
_atom_site_calc_flag
_atom_site_refinement_flags
_atom_site_disorder_assembly
_atom_site_disorder_group
Cu(1) Cu 0.35860(6) 0.25523(6) 0.78638(6) 0.0319(3) Uani 1.00 1 d . . .
Cu(2) Cu 0.33976(6) 0.24225(6) 0.50934(6) 0.0302(3) Uani 1.00 1 d . . .
Cl(1) Cl 0.20430(13) 0.5467(1) 0.44130(13) 0.0427(7) Uani 1.00 1 d . . .
Cl(2) Cl 0.2198(2) 0.8323(3) 0.3561(2) 0.102(2) Uani 1.00 1 d . . .
P(1) P 0.2862(1) 0.14903(13) 0.65236(13) 0.0326(7) Uani 1.00 1 d . . .
P(2) P 0.3194(1) 0.3559(1) 0.64349(13) 0.0328(6) Uani 1.00 1 d . . .
O(1) O 0.2797(3) 0.1968(3) 0.7185(3) 0.034(2) Uani 1.00 1 d . . .
O(2) O 0.3341(3) 0.1693(3) 0.5892(3) 0.035(2) Uani 1.00 1 d . . .
O(3) O 0.3198(4) 0.0755(4) 0.6909(4) 0.053(2) Uani 1.00 1 d . . .
O(4) O 0.2009(4) 0.1282(4) 0.6177(4) 0.052(2) Uani 1.00 1 d . . .
O(5) O 0.3744(4) 0.3212(3) 0.7033(3) 0.038(2) Uani 1.00 1 d . . .
O(6) O 0.2899(3) 0.3144(3) 0.5734(3) 0.034(2) Uani 1.00 1 d . . .
O(7) O 0.2486(4) 0.3848(5) 0.6875(4) 0.070(3) Uani 1.00 1 d . . .
O(8) O 0.3601(4) 0.4253(4) 0.6150(4) 0.044(2) Uani 1.00 1 d . . .
O(9) O 0.2514(4) 0.5279(5) 0.5097(4) 0.063(3) Uani 1.00 1 d . . .
O(10) O 0.1253(4) 0.5318(5) 0.4523(4) 0.070(3) Uani 1.00 1 d . . .
O(11) O 0.2281(5) 0.5080(5) 0.3780(5) 0.075(3) Uani 1.00 1 d . . .
O(12) O 0.2123(6) 0.6220(4) 0.4268(5) 0.084(3) Uani 1.00 1 d . . .
O(13) O 0.2470(7) 0.8080(7) 0.4331(7) 0.1170 Uiso 1.00 1 d . . .
O(14) O 0.2724(9) 0.7923(8) 0.3083(8) 0.1525 Uiso 1.00 1 d . . .
O(15) O 0.1454(5) 0.8026(5) 0.3371(5) 0.0838 Uiso 1.00 1 d . . .
O(16) O 0.216(1) 0.8954(13) 0.337(1) 0.2450 Uiso 1.00 1 d . . .
N(1) N 0.3896(4) 0.3289(4) 0.8672(4) 0.035(2) Uani 1.00 1 d . . .
N(2) N 0.3387(4) 0.1962(4) 0.8797(4) 0.037(2) Uani 1.00 1 d . . .
N(3) N 0.4545(4) 0.1756(4) 0.7858(4) 0.034(2) Uani 1.00 1 d . . .
N(4) N 0.4575(4) 0.2964(4) 0.5230(4) 0.033(2) Uani 1.00 1 d . . .
N(5) N 0.3301(4) 0.3094(5) 0.4167(4) 0.037(2) Uani 1.00 1 d . . .
N(6) N 0.3455(5) 0.1666(5) 0.4281(4) 0.040(2) Uani 1.00 1 d . . .
C(1) C 0.4029(6) 0.4000(6) 0.8563(6) 0.045(3) Uani 1.00 1 d . . .
C(2) C 0.4234(6) 0.4468(6) 0.9155(6) 0.048(3) Uani 1.00 1 d . . .
C(3) C 0.4311(6) 0.4208(7) 0.9888(6) 0.056(4) Uani 1.00 1 d . . .
C(4) C 0.4198(6) 0.3494(7) 1.0019(5) 0.049(3) Uani 1.00 1 d . . .
C(5) C 0.3989(5) 0.3047(6) 0.9405(5) 0.040(3) Uani 1.00 1 d . . .
C(6) C 0.3863(6) 0.2266(6) 0.9486(5) 0.043(3) Uani 1.00 1 d . . .
C(7) C 0.2541(6) 0.2008(6) 0.8934(5) 0.045(3) Uani 1.00 1 d . . .
C(8) C 0.3625(5) 0.1213(6) 0.8647(5) 0.041(3) Uani 1.00 1 d . . .
C(9) C 0.4386(6) 0.1199(5) 0.8314(5) 0.037(3) Uani 1.00 1 d . . .
C(10) C 0.4914(7) 0.0648(6) 0.8478(6) 0.055(3) Uani 1.00 1 d . . .
C(11) C 0.5604(7) 0.0661(7) 0.8115(7) 0.061(4) Uani 1.00 1 d . . .
C(12) C 0.5751(6) 0.1200(7) 0.7653(6) 0.053(3) Uani 1.00 1 d . . .
C(13) C 0.5216(5) 0.1760(5) 0.7523(5) 0.035(3) Uani 1.00 1 d . . .
C(14) C 0.5367(6) 0.2371(5) 0.6985(5) 0.040(3) Uani 1.00 1 d . . .
C(15) C 0.5253(5) 0.2146(5) 0.6136(5) 0.038(3) Uani 1.00 1 d . . .
C(16) C 0.5255(5) 0.2770(5) 0.5611(5) 0.038(3) Uani 1.00 1 d . . .
C(17) C 0.5935(5) 0.3170(7) 0.5528(6) 0.055(3) Uani 1.00 1 d . . .
C(18) C 0.5884(7) 0.3795(7) 0.5075(7) 0.062(4) Uani 1.00 1 d . . .
C(19) C 0.5194(6) 0.3975(6) 0.4698(6) 0.056(4) Uani 1.00 1 d . . .
C(20) C 0.4547(5) 0.3564(5) 0.4775(5) 0.039(3) Uani 1.00 1 d . . .
C(21) C 0.3754(5) 0.3759(5) 0.4386(5) 0.038(3) Uani 1.00 1 d . . .
C(22) C 0.2500(6) 0.3291(6) 0.3927(6) 0.053(3) Uani 1.00 1 d . . .
C(23) C 0.3649(6) 0.2709(6) 0.3534(6) 0.051(3) Uani 1.00 1 d . . .
C(24) C 0.3460(6) 0.1928(7) 0.3557(5) 0.050(3) Uani 1.00 1 d . . .
C(25) C 0.3332(8) 0.1491(8) 0.2913(7) 0.068(4) Uani 1.00 1 d . . .
C(26) C 0.3238(8) 0.0776(8) 0.3013(7) 0.075(5) Uani 1.00 1 d . . .
C(27) C 0.3270(8) 0.0479(7) 0.3757(8) 0.072(4) Uani 1.00 1 d . . .
C(28) C 0.3374(7) 0.0951(7) 0.4364(7) 0.057(4) Uani 1.00 1 d . . .
C(29) C 0.3430(6) 0.0178(5) 0.6450(6) 0.043(3) Uani 1.00 1 d . . .
C(30) C 0.4196(7) 0.0138(7) 0.6354(7) 0.062(4) Uani 1.00 1 d . . .
C(31) C 0.4436(9) -0.0447(10) 0.5918(10) 0.106(7) Uani 1.00 1 d . . .
C(32) C 0.384(2) -0.0941(8) 0.5634(9) 0.108(7) Uani 1.00 1 d . . .
C(33) C 0.3111(12) -0.0843(11) 0.5749(11) 0.108(7) Uani 1.00 1 d . . .
C(34) C 0.2903(9) -0.0314(7) 0.6174(9) 0.077(5) Uani 1.00 1 d . . .
C(35) C 0.1681(5) 0.1444(6) 0.5430(5) 0.040(3) Uani 1.00 1 d . . .
C(36) C 0.1643(6) 0.0928(6) 0.4889(6) 0.047(3) Uani 1.00 1 d . . .
C(37) C 0.1292(8) 0.1055(8) 0.4163(6) 0.069(4) Uani 1.00 1 d . . .
C(38) C 0.0978(7) 0.1725(10) 0.3996(8) 0.081(5) Uani 1.00 1 d . . .
C(39) C 0.1025(7) 0.2246(8) 0.4545(10) 0.075(5) Uani 1.00 1 d . . .
C(40) C 0.1358(6) 0.2108(7) 0.5280(7) 0.060(4) Uani 1.00 1 d . . .
C(41) C 0.1694(6) 0.3724(6) 0.6664(6) 0.046(3) Uani 1.00 1 d . . .
C(42) C 0.1309(8) 0.3338(9) 0.7171(8) 0.083(5) Uani 1.00 1 d . . .
C(43) C 0.0499(9) 0.3242(9) 0.6993(10) 0.096(6) Uani 1.00 1 d . . .
C(44) C 0.0146(8) 0.3512(9) 0.6315(10) 0.086(5) Uani 1.00 1 d . . .
C(45) C 0.0555(8) 0.3887(8) 0.5828(8) 0.073(5) Uani 1.00 1 d . . .
C(46) C 0.1341(7) 0.4004(6) 0.5996(7) 0.055(4) Uani 1.00 1 d . . .
C(47) C 0.4059(6) 0.4718(5) 0.6639(5) 0.038(3) Uani 1.00 1 d . . .
C(48) C 0.3726(6) 0.5310(6) 0.6928(6) 0.051(3) Uani 1.00 1 d . . .
C(49) C 0.4185(9) 0.5791(6) 0.7398(7) 0.066(4) Uani 1.00 1 d . . .
C(50) C 0.4963(9) 0.5673(8) 0.7533(7) 0.071(5) Uani 1.00 1 d . . .
C(51) C 0.5296(7) 0.5066(7) 0.7232(7) 0.062(4) Uani 1.00 1 d . . .
C(52) C 0.4844(6) 0.4588(6) 0.6781(6) 0.048(3) Uani 1.00 1 d . . .
H(1) H 0.3968 0.4181 0.8051 0.054 Uiso 1.00 1 c R . .
H(2) H 0.4326 0.4963 0.9054 0.058 Uiso 1.00 1 c R . .
H(3) H 0.4444 0.4526 1.0307 0.066 Uiso 1.00 1 c R . .
H(4) H 0.4269 0.3304 1.0527 0.059 Uiso 1.00 1 c R . .
H(5) H 0.3614 0.2172 0.9940 0.051 Uiso 1.00 1 c R . .
H(6) H 0.4354 0.2033 0.9522 0.051 Uiso 1.00 1 c R . .
H(7) H 0.2238 0.1827 0.8493 0.055 Uiso 1.00 1 c R . .
H(8) H 0.2447 0.1729 0.9372 0.055 Uiso 1.00 1 c R . .
H(9) H 0.2403 0.2496 0.9016 0.055 Uiso 1.00 1 c R . .
H(10) H 0.3671 0.0954 0.9119 0.049 Uiso 1.00 1 c R . .
H(11) H 0.3245 0.0989 0.8296 0.049 Uiso 1.00 1 c R . .
H(12) H 0.4801 0.0265 0.8811 0.065 Uiso 1.00 1 c R . .
H(13) H 0.5969 0.0281 0.8210 0.073 Uiso 1.00 1 c R . .
H(14) H 0.6222 0.1212 0.7413 0.063 Uiso 1.00 1 c R . .
H(15) H 0.5883 0.2542 0.7101 0.048 Uiso 1.00 1 c R . .
H(16) H 0.5009 0.2747 0.7060 0.048 Uiso 1.00 1 c R . .
H(17) H 0.4774 0.1895 0.6045 0.045 Uiso 1.00 1 c R . .
H(18) H 0.5669 0.1836 0.6035 0.045 Uiso 1.00 1 c R . .
H(19) H 0.6413 0.3018 0.5794 0.065 Uiso 1.00 1 c R . .
H(20) H 0.6338 0.4072 0.5021 0.075 Uiso 1.00 1 c R . .
H(21) H 0.5153 0.4388 0.4374 0.067 Uiso 1.00 1 c R . .
H(22) H 0.3827 0.4023 0.3931 0.045 Uiso 1.00 1 c R . .
H(23) H 0.3480 0.4047 0.4720 0.045 Uiso 1.00 1 c R . .
H(24) H 0.2281 0.3531 0.4337 0.063 Uiso 1.00 1 c R . .
H(25) H 0.2487 0.3601 0.3492 0.063 Uiso 1.00 1 c R . .
H(26) H 0.2209 0.2867 0.3793 0.063 Uiso 1.00 1 c R . .
H(27) H 0.3445 0.2907 0.3054 0.061 Uiso 1.00 1 c R . .
H(28) H 0.4197 0.2768 0.3592 0.061 Uiso 1.00 1 c R . .
H(29) H 0.3314 0.1696 0.2412 0.082 Uiso 1.00 1 c R . .
H(30) H 0.3145 0.0467 0.2580 0.091 Uiso 1.00 1 c R . .
H(31) H 0.3222 -0.0024 0.3841 0.087 Uiso 1.00 1 c R . .
H(32) H 0.3407 0.0763 0.4874 0.069 Uiso 1.00 1 c R . .
H(33) H 0.4550 0.0497 0.6556 0.074 Uiso 1.00 1 c R . .
H(34) H 0.4966 -0.0533 0.5843 0.128 Uiso 1.00 1 c R . .
H(35) H 0.3974 -0.1336 0.5322 0.130 Uiso 1.00 1 c R . .
H(36) H 0.2734 -0.1177 0.5536 0.128 Uiso 1.00 1 c R . .
H(37) H 0.2380 -0.0268 0.6293 0.091 Uiso 1.00 1 c R . .
H(38) H 0.1863 0.0468 0.5009 0.056 Uiso 1.00 1 c R . .
H(39) H 0.1249 0.0689 0.3780 0.081 Uiso 1.00 1 c R . .
H(40) H 0.0741 0.1831 0.3495 0.095 Uiso 1.00 1 c R . .
H(41) H 0.0813 0.2711 0.4430 0.089 Uiso 1.00 1 c R . .
H(42) H 0.1381 0.2467 0.5671 0.072 Uiso 1.00 1 c R . .
H(43) H 0.1572 0.3151 0.7631 0.101 Uiso 1.00 1 c R . .
H(44) H 0.0204 0.2992 0.7342 0.119 Uiso 1.00 1 c R . .
H(45) H -0.0391 0.3422 0.6183 0.102 Uiso 1.00 1 c R . .
H(46) H 0.0293 0.4079 0.5369 0.086 Uiso 1.00 1 c R . .
H(47) H 0.1633 0.4271 0.5657 0.066 Uiso 1.00 1 c R . .
H(48) H 0.3182 0.5384 0.6825 0.062 Uiso 1.00 1 c R . .
H(49) H 0.3957 0.6197 0.7621 0.081 Uiso 1.00 1 c R . .
H(50) H 0.5284 0.6013 0.7820 0.085 Uiso 1.00 1 c R . .
H(51) H 0.5837 0.4980 0.7343 0.074 Uiso 1.00 1 c R . .
H(52) H 0.5064 0.4168 0.6580 0.058 Uiso 1.00 1 c R . .

loop_
_atom_site_aniso_label
_atom_site_aniso_U_11
_atom_site_aniso_U_22
_atom_site_aniso_U_33
_atom_site_aniso_U_12
_atom_site_aniso_U_13
_atom_site_aniso_U_23
Cu(1) 0.0376(6) 0.0365(7) 0.0212(5) -0.0073(5) 0.0006(4) 0.0053(5)
Cu(2) 0.0328(6) 0.0359(7) 0.0216(5) -0.0039(5) 0.0011(4) 0.0050(5)
Cl(1) 0.0411(13) 0.050(2) 0.0352(12) 0.0030(12) -0.0056(10) -0.0055(12)
Cl(2) 0.062(2) 0.196(5) 0.047(2) -0.030(3) 0.004(2) -0.012(3)
P(1) 0.0375(13) 0.033(1) 0.0271(12) -0.0070(11) 0.0039(10) 0.0039(10)
P(2) 0.0307(12) 0.041(2) 0.0269(12) -0.0012(11) 0.0012(10) -0.0000(11)
O(1) 0.036(3) 0.044(4) 0.024(3) -0.008(3) 0.003(3) 0.002(3)
O(2) 0.038(4) 0.039(4) 0.027(3) -0.005(3) 0.002(3) 0.005(3)
O(3) 0.076(5) 0.040(4) 0.043(4) 0.004(4) 0.013(4) 0.012(3)
O(4) 0.039(4) 0.081(6) 0.034(4) -0.027(4) -0.001(3) -0.004(4)
O(5) 0.045(4) 0.043(4) 0.026(3) -0.010(3) -0.004(3) 0.007(3)
O(6) 0.030(3) 0.042(4) 0.029(3) -0.000(3) 0.003(3) 0.000(3)
O(7) 0.041(4) 0.111(7) 0.058(5) 0.003(4) 0.008(4) -0.043(5)
O(8) 0.054(4) 0.046(4) 0.031(4) -0.006(3) -0.007(3) 0.013(3)
O(9) 0.044(4) 0.088(6) 0.055(5) -0.011(4) -0.015(4) 0.022(4)
O(10) 0.043(4) 0.106(7) 0.057(5) -0.005(5) -0.010(4) -0.021(5)
O(11) 0.081(6) 0.077(6) 0.068(5) 0.006(5) 0.018(5) -0.022(5)
O(12) 0.118(8) 0.044(5) 0.087(7) 0.002(5) -0.005(6) 0.005(5)
N(1) 0.028(4) 0.047(5) 0.028(4) -0.009(4) -0.001(3) 0.000(4)
N(2) 0.034(4) 0.052(5) 0.024(4) -0.009(4) -0.000(3) -0.001(4)
N(3) 0.035(4) 0.042(5) 0.024(4) -0.004(4) -0.002(3) 0.007(4)
N(4) 0.032(4) 0.043(5) 0.025(4) -0.000(4) 0.006(3) 0.009(4)
N(5) 0.029(4) 0.057(6) 0.023(4) -0.001(4) -0.005(3) 0.002(4)
N(6) 0.045(5) 0.050(6) 0.026(4) -0.006(4) 0.007(4) -0.001(4)
C(1) 0.044(6) 0.053(7) 0.039(6) -0.006(5) 0.007(5) 0.002(5)
C(2) 0.049(6) 0.041(6) 0.055(7) -0.013(5) 0.002(5) -0.012(5)
C(3) 0.064(7) 0.063(8) 0.039(6) -0.020(6) -0.001(5) -0.013(6)
C(4) 0.046(6) 0.083(9) 0.019(5) -0.006(6) 0.003(4) 0.006(5)
C(5) 0.030(5) 0.058(7) 0.032(5) -0.009(5) 0.001(4) 0.000(5)
C(6) 0.052(6) 0.061(7) 0.015(4) -0.012(5) -0.001(4) 0.005(4)
C(7) 0.055(6) 0.048(7) 0.034(5) -0.011(5) 0.013(5) 0.008(5)
C(8) 0.043(6) 0.048(7) 0.031(5) -0.005(5) 0.007(4) 0.013(5)
C(9) 0.046(6) 0.034(5) 0.030(5) 0.003(5) -0.007(4) 0.006(4)
C(10) 0.060(7) 0.056(7) 0.047(6) 0.008(6) 0.002(5) 0.025(6)
C(11) 0.059(7) 0.064(8) 0.059(7) 0.019(6) 0.003(6) 0.027(6)
C(12) 0.033(6) 0.079(8) 0.044(6) 0.011(6) -0.007(5) 0.005(6)
C(13) 0.033(5) 0.045(6) 0.026(5) -0.001(4) -0.002(4) -0.001(4)
C(14) 0.039(5) 0.046(6) 0.036(5) -0.005(5) 0.007(4) 0.008(5)
C(15) 0.031(5) 0.043(6) 0.038(5) 0.003(4) -0.003(4) 0.009(5)
C(16) 0.036(5) 0.048(6) 0.031(5) -0.004(4) 0.002(4) 0.006(4)
C(17) 0.022(5) 0.086(9) 0.056(7) -0.003(5) -0.002(5) 0.012(6)
C(18) 0.050(7) 0.075(9) 0.062(7) -0.018(6) 0.016(6) 0.033(7)
C(19) 0.046(6) 0.057(8) 0.064(8) -0.015(6) 0.003(6) 0.025(6)
C(20) 0.036(5) 0.050(6) 0.030(5) -0.003(5) 0.001(4) 0.013(5)
C(21) 0.033(5) 0.045(6) 0.034(5) -0.004(5) -0.000(4) 0.014(5)
C(22) 0.051(6) 0.060(8) 0.047(6) 0.001(6) -0.010(5) 0.014(6)
C(23) 0.056(7) 0.062(8) 0.034(6) -0.004(6) 0.003(5) 0.007(5)
C(24) 0.058(7) 0.075(8) 0.018(5) -0.003(6) -0.000(4) -0.004(5)
C(25) 0.085(9) 0.081(10) 0.039(7) 0.012(8) 0.001(6) -0.008(7)
C(26) 0.094(10) 0.086(11) 0.048(8) 0.004(8) 0.014(7) -0.029(7)
C(27) 0.094(10) 0.053(8) 0.070(9) -0.007(7) 0.015(7) -0.029(7)
C(28) 0.063(7) 0.056(8) 0.054(7) -0.005(6) 0.011(6) -0.009(6)
C(29) 0.050(6) 0.027(6) 0.051(6) 0.009(5) -0.004(5) -0.004(5)
C(30) 0.057(7) 0.057(8) 0.070(8) 0.005(6) -0.007(6) -0.010(7)
C(31) 0.075(10) 0.12(2) 0.13(2) 0.036(10) 0.026(10) 0.012(13)
C(32) 0.21(2) 0.048(9) 0.069(10) 0.023(13) 0.018(13) -0.026(8)
C(33) 0.12(2) 0.10(2) 0.10(1) -0.008(12) -0.010(12) -0.021(11)
C(34) 0.087(10) 0.050(8) 0.090(10) -0.012(8) -0.017(8) 0.000(8)
C(35) 0.025(5) 0.056(7) 0.038(5) -0.006(5) 0.004(4) -0.002(5)
C(36) 0.051(6) 0.047(7) 0.041(6) -0.007(5) -0.003(5) -0.004(5)
C(37) 0.084(9) 0.088(10) 0.030(6) -0.030(8) -0.011(6) 0.001(6)
C(38) 0.039(7) 0.14(2) 0.056(8) -0.030(9) -0.017(6) 0.034(10)
C(39) 0.036(6) 0.081(10) 0.105(11) -0.001(6) -0.009(7) 0.047(9)
C(40) 0.030(6) 0.073(9) 0.077(9) 0.000(6) 0.010(6) -0.011(7)
C(41) 0.042(6) 0.053(7) 0.043(6) -0.002(5) 0.010(5) -0.009(5)
C(42) 0.067(9) 0.125(13) 0.060(8) 0.016(8) 0.023(7) 0.018(8)
C(43) 0.068(10) 0.12(1) 0.112(13) -0.006(9) 0.059(9) 0.015(11)
C(44) 0.045(8) 0.095(12) 0.116(13) 0.004(8) 0.002(9) -0.036(10)
C(45) 0.048(7) 0.090(11) 0.076(9) 0.028(7) -0.020(7) -0.016(8)
C(46) 0.072(8) 0.038(7) 0.055(7) 0.005(6) 0.002(6) -0.004(5)
C(47) 0.053(6) 0.023(5) 0.036(5) -0.008(5) 0.000(5) 0.008(4)
C(48) 0.055(7) 0.035(6) 0.065(7) -0.000(5) 0.018(6) 0.009(5)
C(49) 0.102(11) 0.043(7) 0.057(7) -0.016(7) 0.026(7) -0.021(6)
C(50) 0.087(10) 0.074(10) 0.051(7) -0.042(8) -0.006(7) -0.000(7)
C(51) 0.054(7) 0.077(9) 0.054(7) -0.025(7) -0.004(6) 0.032(7)
C(52) 0.053(6) 0.046(7) 0.045(6) 0.003(5) 0.005(5) 0.017(5)

loop_
_atom_type_symbol
_atom_type_description
_atom_type_scat_dispersion_real
_atom_type_scat_dispersion_imag
_atom_type_scat_source
C C 0.003 0.002
;
International Tables for Crystallography
(1992, Vol. C, Tables 4.2.6.8 and 6.1.1.4)
;
H H 0.000 0.000
;
International Tables for Crystallography
(1992, Vol. C, Table 6.1.1.4)
;
Cl Cl 0.148 0.159
;
International Tables for Crystallography
(1992, Vol. C, Tables 4.2.6.8 and 6.1.1.4)
;
Cu Cu 0.320 1.265
;
International Tables for Crystallography
(1992, Vol. C, Tables 4.2.6.8 and 6.1.1.4)
;
N N 0.006 0.003
;
International Tables for Crystallography
(1992, Vol. C, Tables 4.2.6.8 and 6.1.1.4)
;
O O 0.011 0.006
;
International Tables for Crystallography
(1992, Vol. C, Tables 4.2.6.8 and 6.1.1.4)
;
P P 0.102 0.094
;
International Tables for Crystallography
(1992, Vol. C, Tables 4.2.6.8 and 6.1.1.4)
;

loop_
_geom_angle_atom_site_label_1
_geom_angle_atom_site_label_2
_geom_angle_atom_site_label_3
_geom_angle
_geom_angle_publ_flag
_geom_angle_site_symmetry_1
_geom_angle_site_symmetry_2
_geom_angle_site_symmetry_3
O(5) Cu(1) O(1) 92.1(2) ? . . .
N(1) Cu(1) O(1) 153.5(3) ? . . .
N(2) Cu(1) O(1) 91.4(3) ? . . .
N(3) Cu(1) O(1) 95.9(3) ? . . .
Cu(1) O(1) P(1) 133.1(4) ? . . .
N(1) Cu(1) O(5) 92.7(3) ? . . .
N(2) Cu(1) O(5) 173.5(3) ? . . .
N(3) Cu(1) O(5) 105.1(3) ? . . .
Cu(1) O(5) P(2) 132.2(4) ? . . .
N(2) Cu(1) N(1) 81.8(3) ? . . .
N(3) Cu(1) N(1) 107.9(3) ? . . .
Cu(1) N(1) C(1) 127.2(6) ? . . .
Cu(1) N(1) C(5) 116.1(7) ? . . .
N(3) Cu(1) N(2) 80.0(3) ? . . .
Cu(1) N(2) C(6) 108.6(6) ? . . .
Cu(1) N(2) C(7) 109.8(5) ? . . .
Cu(1) N(2) C(8) 107.2(5) ? . . .
Cu(1) N(3) C(9) 108.3(6) ? . . .
Cu(1) N(3) C(13) 132.1(6) ? . . .
O(6) Cu(2) O(2) 90.8(3) ? . . .
N(4) Cu(2) O(2) 109.7(2) ? . . .
N(5) Cu(2) O(2) 170.3(3) ? . . .
N(6) Cu(2) O(2) 91.5(3) ? . . .
Cu(2) O(2) P(1) 140.6(4) ? . . .
N(4) Cu(2) O(6) 94.2(3) ? . . .
N(5) Cu(2) O(6) 91.4(3) ? . . .
N(6) Cu(2) O(6) 157.0(3) ? . . .
Cu(2) O(6) P(2) 132.4(4) ? . . .
N(5) Cu(2) N(4) 79.5(3) ? . . .
N(6) Cu(2) N(4) 106.4(3) ? . . .
Cu(2) N(4) C(16) 132.0(6) ? . . .
Cu(2) N(4) C(20) 108.6(5) ? . . .
N(6) Cu(2) N(5) 82.8(3) ? . . .
Cu(2) N(5) C(21) 107.6(5) ? . . .
Cu(2) N(5) C(22) 112.9(6) ? . . .
Cu(2) N(5) C(23) 106.6(6) ? . . .
Cu(2) N(6) C(24) 114.4(7) ? . . .
Cu(2) N(6) C(28) 127.1(7) ? . . .
O(10) Cl(1) O(9) 108.7(5) ? . . .
O(11) Cl(1) O(9) 110.2(5) ? . . .
O(12) Cl(1) O(9) 109.3(5) ? . . .
O(11) Cl(1) O(10) 111.2(5) ? . . .
O(12) Cl(1) O(10) 108.9(6) ? . . .
O(12) Cl(1) O(11) 108.6(6) ? . . .
O(14) Cl(2) O(13) 101.5(8) ? . . .
O(15) Cl(2) O(13) 107.8(7) ? . . .
O(16) Cl(2) O(13) 123(1) ? . . .
O(15) Cl(2) O(14) 105.4(7) ? . . .
O(16) Cl(2) O(14) 110(1) ? . . .
O(16) Cl(2) O(15) 106(1) ? . . .
O(2) P(1) O(1) 121.2(4) ? . . .
O(3) P(1) O(1) 103.7(4) ? . . .
O(4) P(1) O(1) 108.0(4) ? . . .
O(3) P(1) O(2) 108.7(4) ? . . .
O(4) P(1) O(2) 110.0(3) ? . . .
O(4) P(1) O(3) 103.8(4) ? . . .
P(1) O(3) C(29) 121.1(6) ? . . .
P(1) O(4) C(35) 125.5(6) ? . . .
O(6) P(2) O(5) 119.7(4) ? . . .
O(7) P(2) O(5) 106.1(4) ? . . .
O(8) P(2) O(5) 107.5(4) ? . . .
O(7) P(2) O(6) 110.4(4) ? . . .
O(8) P(2) O(6) 107.0(4) ? . . .
O(8) P(2) O(7) 105.3(4) ? . . .
P(2) O(7) C(41) 126.3(7) ? . . .
P(2) O(8) C(47) 123.7(6) ? . . .
O(3) C(29) C(30) 116.3(9) ? . . .
O(3) C(29) C(34) 119(1) ? . . .
O(4) C(35) C(36) 119.2(9) ? . . .
O(4) C(35) C(40) 119.5(9) ? . . .
O(7) C(41) C(42) 116.2(9) ? . . .
O(7) C(41) C(46) 120(1) ? . . .
O(8) C(47) C(48) 119.2(9) ? . . .
O(8) C(47) C(52) 119.4(8) ? . . .
N(1) C(1) C(2) 123.2(9) ? . . .
C(5) N(1) C(1) 116.7(8) ? . . .
N(1) C(5) C(4) 122(1) ? . . .
N(1) C(5) C(6) 114.3(8) ? . . .
N(2) C(6) C(5) 111.6(7) ? . . .
C(7) N(2) C(6) 108.7(7) ? . . .
C(8) N(2) C(6) 110.7(7) ? . . .
C(8) N(2) C(7) 111.8(7) ? . . .
N(2) C(8) C(9) 110.9(8) ? . . .
N(3) C(9) C(8) 116.9(8) ? . . .
N(3) C(9) C(10) 121.5(9) ? . . .
C(13) N(3) C(9) 119.5(8) ? . . .
N(3) C(13) C(12) 120.6(9) ? . . .
N(3) C(13) C(14) 118.7(8) ? . . .
N(4) C(16) C(15) 117.6(8) ? . . .
N(4) C(16) C(17) 120.5(9) ? . . .
C(20) N(4) C(16) 119.1(8) ? . . .
N(4) C(20) C(19) 121.8(8) ? . . .
N(4) C(20) C(21) 115.9(8) ? . . .
N(5) C(21) C(20) 110.4(8) ? . . .
C(22) N(5) C(21) 109.2(8) ? . . .
C(23) N(5) C(21) 110.3(7) ? . . .
C(23) N(5) C(22) 110.3(7) ? . . .
N(5) C(23) C(24) 110.1(8) ? . . .
N(6) C(24) C(23) 113.2(9) ? . . .
N(6) C(24) C(25) 122(1) ? . . .
C(28) N(6) C(24) 117.7(9) ? . . .
N(6) C(28) C(27) 123(1) ? . . .
C(1) C(2) C(3) 118(1) ? . . .
C(2) C(3) C(4) 119(1) ? . . .
C(3) C(4) C(5) 119.2(9) ? . . .
C(4) C(5) C(6) 123.3(9) ? . . .
C(8) C(9) C(10) 121.6(9) ? . . .
C(9) C(10) C(11) 117(1) ? . . .
C(10) C(11) C(12) 120(1) ? . . .
C(11) C(12) C(13) 120(1) ? . . .
C(12) C(13) C(14) 120.7(9) ? . . .
C(13) C(14) C(15) 112.5(8) ? . . .
C(14) C(15) C(16) 112.2(8) ? . . .
C(15) C(16) C(17) 121.8(8) ? . . .
C(16) C(17) C(18) 118.9(9) ? . . .
C(17) C(18) C(19) 119(1) ? . . .
C(18) C(19) C(20) 120(1) ? . . .
C(19) C(20) C(21) 122.3(9) ? . . .
C(23) C(24) C(25) 124(1) ? . . .
C(24) C(25) C(26) 118(1) ? . . .
C(25) C(26) C(27) 120(1) ? . . .
C(26) C(27) C(28) 116(1) ? . . .
C(34) C(29) C(30) 123(1) ? . . .
C(29) C(30) C(31) 116(1) ? . . .
C(29) C(34) C(33) 120(1) ? . . .
C(30) C(31) C(32) 116(1) ? . . .
C(31) C(32) C(33) 121(1) ? . . .
C(32) C(33) C(34) 120(1) ? . . .
C(40) C(35) C(36) 121.1(9) ? . . .
C(35) C(36) C(37) 120(1) ? . . .
C(35) C(40) C(39) 118(1) ? . . .
C(36) C(37) C(38) 118(1) ? . . .
C(37) C(38) C(39) 119(1) ? . . .
C(38) C(39) C(40) 120(1) ? . . .
C(46) C(41) C(42) 123(1) ? . . .
C(41) C(42) C(43) 117(1) ? . . .
C(41) C(46) C(45) 118(1) ? . . .
C(42) C(43) C(44) 119(1) ? . . .
C(43) C(44) C(45) 120(1) ? . . .
C(44) C(45) C(46) 120(1) ? . . .
C(52) C(47) C(48) 121.3(9) ? . . .
C(47) C(48) C(49) 119(1) ? . . .
C(47) C(52) C(51) 119(1) ? . . .
C(48) C(49) C(50) 119(1) ? . . .
C(49) C(50) C(51) 120(1) ? . . .
C(50) C(51) C(52) 120(1) ? . . .

loop_
_geom_bond_atom_site_label_1
_geom_bond_atom_site_label_2
_geom_bond_distance
_geom_bond_publ_flag
_geom_bond_site_symmetry_1
_geom_bond_site_symmetry_2
Cu(1) O(1) 2.031(6) ? . .
Cu(1) O(5) 1.935(6) ? . .
Cu(1) N(1) 1.999(7) ? . .
Cu(1) N(2) 2.016(8) ? . .
Cu(1) N(3) 2.221(8) ? . .
Cu(2) O(2) 1.949(6) ? . .
Cu(2) O(6) 1.989(6) ? . .
Cu(2) N(4) 2.261(7) ? . .
Cu(2) N(5) 2.032(8) ? . .
Cu(2) N(6) 2.002(8) ? . .
Cl(1) O(9) 1.422(7) ? . .
Cl(1) O(10) 1.424(8) ? . .
Cl(1) O(11) 1.407(9) ? . .
Cl(1) O(12) 1.430(9) ? . .
Cl(2) O(13) 1.45(1) ? . .
Cl(2) O(14) 1.49(2) ? . .
Cl(2) O(15) 1.41(1) ? . .
Cl(2) O(16) 1.22(3) ? . .
P(1) O(1) 1.467(6) ? . .
P(1) O(2) 1.485(6) ? . .
P(1) O(3) 1.604(7) ? . .
P(1) O(4) 1.589(7) ? . .
P(2) O(5) 1.489(6) ? . .
P(2) O(6) 1.492(6) ? . .
P(2) O(7) 1.595(8) ? . .
P(2) O(8) 1.570(7) ? . .
O(3) C(29) 1.42(1) ? . .
O(4) C(35) 1.40(1) ? . .
O(7) C(41) 1.40(1) ? . .
O(8) C(47) 1.40(1) ? . .
O(16) Cl(2) 1.22(3) ? . .
N(1) C(1) 1.36(1) ? . .
N(1) C(5) 1.35(1) ? . .
N(2) C(6) 1.50(1) ? . .
N(2) C(7) 1.50(1) ? . .
N(2) C(8) 1.48(1) ? . .
N(3) C(9) 1.35(1) ? . .
N(3) C(13) 1.35(1) ? . .
N(4) C(16) 1.34(1) ? . .
N(4) C(20) 1.36(1) ? . .
N(5) C(21) 1.49(1) ? . .
N(5) C(22) 1.45(1) ? . .
N(5) C(23) 1.49(1) ? . .
N(6) C(24) 1.35(1) ? . .
N(6) C(28) 1.34(1) ? . .
C(1) C(2) 1.37(1) ? . .
C(2) C(3) 1.36(2) ? . .
C(3) C(4) 1.36(2) ? . .
C(4) C(5) 1.37(1) ? . .
C(5) C(6) 1.47(1) ? . .
C(8) C(9) 1.49(1) ? . .
C(9) C(10) 1.38(1) ? . .
C(10) C(11) 1.40(2) ? . .
C(11) C(12) 1.32(2) ? . .
C(12) C(13) 1.39(1) ? . .
C(13) C(14) 1.51(1) ? . .
C(14) C(15) 1.53(1) ? . .
C(15) C(16) 1.48(1) ? . .
C(16) C(17) 1.41(1) ? . .
C(17) C(18) 1.40(2) ? . .
C(18) C(19) 1.35(2) ? . .
C(19) C(20) 1.37(1) ? . .
C(20) C(21) 1.51(1) ? . .
C(23) C(24) 1.49(2) ? . .
C(24) C(25) 1.38(2) ? . .
C(25) C(26) 1.35(2) ? . .
C(26) C(27) 1.40(2) ? . .
C(27) C(28) 1.37(2) ? . .
C(29) C(30) 1.35(2) ? . .
C(29) C(34) 1.35(2) ? . .
C(30) C(29) 1.35(2) ? . .
C(30) C(31) 1.41(2) ? . .
C(31) C(30) 1.41(2) ? . .
C(31) C(32) 1.43(3) ? . .
C(32) C(33) 1.31(3) ? . .
C(33) C(34) 1.30(2) ? . .
C(35) C(36) 1.34(1) ? . .
C(35) C(40) 1.37(2) ? . .
C(36) C(37) 1.37(1) ? . .
C(37) C(38) 1.38(2) ? . .
C(38) C(39) 1.36(2) ? . .
C(39) C(40) 1.38(2) ? . .
C(41) C(42) 1.36(2) ? . .
C(41) C(46) 1.37(1) ? . .
C(42) C(43) 1.42(2) ? . .
C(43) C(44) 1.37(2) ? . .
C(44) C(45) 1.35(2) ? . .
C(45) C(46) 1.38(2) ? . .
C(47) C(48) 1.36(1) ? . .
C(47) C(52) 1.38(1) ? . .
C(48) C(49) 1.40(2) ? . .
C(49) C(50) 1.36(2) ? . .
C(50) C(51) 1.39(2) ? . .
C(51) C(52) 1.38(2) ? . .

loop_
_geom_contact_atom_site_label_1
_geom_contact_atom_site_label_2
_geom_contact_distance
_geom_contact_publ_flag
_geom_contact_site_symmetry_1
_geom_contact_site_symmetry_2
Cu(1) Cu(2) 4.812(1) ? . .

loop_
_geom_torsion_atom_site_label_1
_geom_torsion_atom_site_label_2
_geom_torsion_atom_site_label_3
_geom_torsion_atom_site_label_4
_geom_torsion
_geom_torsion_publ_flag
_geom_torsion_site_symmetry_1
_geom_torsion_site_symmetry_2
_geom_torsion_site_symmetry_3
_geom_torsion_site_symmetry_4
O(5) Cu(1) O(1) P(1) 69.4(5) ? . . . .
N(1) Cu(1) O(1) P(1) -36.0(5) ? . . . .
N(2) Cu(1) O(1) P(1) -116.0(5) ? . . . .
N(3) Cu(1) O(1) P(1) 169.7(2) ? . . . .
O(1) Cu(1) O(5) P(2) 42.0(5) ? . . . .
N(1) Cu(1) O(5) P(2) 138.7(5) ? . . . .
N(3) Cu(1) O(5) P(2) -112.0(5) ? . . . .
O(1) Cu(1) N(1) C(2) 109.1(7) ? . . . .
O(1) Cu(1) N(1) C(6) -73.9(5) ? . . . .
O(5) Cu(1) N(1) C(2) 15.3(8) ? . . . .
O(5) Cu(1) N(1) C(6) -167.7(5) ? . . . .
N(2) Cu(1) N(1) C(2) -160.6(8) ? . . . .
N(2) Cu(1) N(1) C(6) 16.4(5) ? . . . .
N(3) Cu(1) N(1) C(2) -82.7(7) ? . . . .
N(3) Cu(1) N(1) C(6) 94.3(5) ? . . . .
O(1) Cu(1) N(2) C(7) 63.3(5) ? . . . .
O(1) Cu(1) N(2) C(8) -58.3(6) ? . . . .
O(1) Cu(1) N(2) C(9) -177.0(6) ? . . . .
N(1) Cu(1) N(2) C(7) -32.4(5) ? . . . .
N(1) Cu(1) N(2) C(8) -154.0(6) ? . . . .
N(1) Cu(1) N(2) C(9) 87.3(6) ? . . . .
N(3) Cu(1) N(2) C(7) -142.3(5) ? . . . .
N(3) Cu(1) N(2) C(8) 96.0(6) ? . . . .
N(3) Cu(1) N(2) C(9) -22.7(5) ? . . . .
O(1) Cu(1) N(3) C(10) 89.1(8) ? . . . .
O(1) Cu(1) N(3) C(14) -91.7(9) ? . . . .
O(5) Cu(1) N(3) C(10) -170.8(6) ? . . . .
O(5) Cu(1) N(3) C(14) 8.5(8) ? . . . .
N(1) Cu(1) N(3) C(10) -63.9(6) ? . . . .
N(1) Cu(1) N(3) C(14) 115.3(7) ? . . . .
N(2) Cu(1) N(3) C(10) 12.7(6) ? . . . .
N(2) Cu(1) N(3) C(14) -168.1(8) ? . . . .
O(6) Cu(2) O(2) P(1) 28.9(6) ? . . . .
N(4) Cu(2) O(2) P(1) 123.7(5) ? . . . .
N(6) Cu(2) O(2) P(1) -128.2(6) ? . . . .
O(2) Cu(2) O(6) P(2) 74.3(5) ? . . . .
N(4) Cu(2) O(6) P(2) -35.5(5) ? . . . .
N(5) Cu(2) O(6) P(2) -115.1(5) ? . . . .
N(6) Cu(2) O(6) P(2) 170.2(2) ? . . . .
O(2) Cu(2) N(4) C(16) 18.1(8) ? . . . .
O(2) Cu(2) N(4) C(20) -167.7(5) ? . . . .
O(6) Cu(2) N(4) C(16) 110.4(8) ? . . . .
O(6) Cu(2) N(4) C(20) -75.3(6) ? . . . .
N(5) Cu(2) N(4) C(16) -158.9(8) ? . . . .
N(5) Cu(2) N(4) C(20) 15.3(5) ? . . . .
N(6) Cu(2) N(4) C(16) -79.7(8) ? . . . .
N(6) Cu(2) N(4) C(20) 94.5(6) ? . . . .
O(6) Cu(2) N(5) C(21) 61.0(5) ? . . . .
O(6) Cu(2) N(5) C(22) -59.5(6) ? . . . .
O(6) Cu(2) N(5) C(23) 179.3(5) ? . . . .
N(4) Cu(2) N(5) C(21) -33.1(5) ? . . . .
N(4) Cu(2) N(5) C(22) -153.6(7) ? . . . .
N(4) Cu(2) N(5) C(23) 85.2(5) ? . . . .
N(6) Cu(2) N(5) C(21) -141.3(5) ? . . . .
N(6) Cu(2) N(5) C(22) 98.2(6) ? . . . .
N(6) Cu(2) N(5) C(23) -23.0(5) ? . . . .
O(2) Cu(2) N(6) C(24) 176.3(7) ? . . . .
O(2) Cu(2) N(6) C(28) 7.0(8) ? . . . .
O(6) Cu(2) N(6) C(24) 80.6(9) ? . . . .
O(6) Cu(2) N(6) C(28) -88(1) ? . . . .
N(4) Cu(2) N(6) C(24) -72.6(7) ? . . . .
N(4) Cu(2) N(6) C(28) 118.0(8) ? . . . .
N(5) Cu(2) N(6) C(24) 4.2(7) ? . . . .
N(5) Cu(2) N(6) C(28) -165.2(8) ? . . . .
O(2) P(1) O(1) Cu(1) -44.3(6) ? . . . .
O(3) P(1) O(1) Cu(1) 78.0(5) ? . . . .
O(4) P(1) O(1) Cu(1) -172.3(4) ? . . . .
O(1) P(1) O(2) Cu(2) -63.1(6) ? . . . .
O(3) P(1) O(2) Cu(2) 177.2(5) ? . . . .
O(4) P(1) O(2) Cu(2) 64.1(6) ? . . . .
O(1) P(1) O(3) C(29) -172.6(7) ? . . . .
O(2) P(1) O(3) C(29) -42.4(8) ? . . . .
O(4) P(1) O(3) C(29) 74.6(7) ? . . . .
O(1) P(1) O(4) C(35) 118.2(8) ? . . . .
O(2) P(1) O(4) C(35) -16.0(9) ? . . . .
O(3) P(1) O(4) C(35) -132.2(8) ? . . . .
O(6) P(2) O(5) Cu(1) -80.3(6) ? . . . .
O(7) P(2) O(5) Cu(1) 45.2(6) ? . . . .
O(8) P(2) O(5) Cu(1) 157.5(4) ? . . . .
O(5) P(2) O(6) Cu(2) -36.7(6) ? . . . .
O(7) P(2) O(6) Cu(2) -160.2(4) ? . . . .
O(8) P(2) O(6) Cu(2) 85.7(5) ? . . . .
O(5) P(2) O(7) C(41) -129.5(8) ? . . . .
O(6) P(2) O(7) C(41) 1(1) ? . . . .
O(8) P(2) O(7) C(41) 116.8(9) ? . . . .
O(5) P(2) O(8) C(47) -39.4(8) ? . . . .
O(6) P(2) O(8) C(47) -169.2(6) ? . . . .
O(7) P(2) O(8) C(47) 73.3(7) ? . . . .
P(1) O(3) C(29) C(30) 96(1) ? . . . .
P(1) O(3) C(29) C(34) -87(1) ? . . . .
P(1) O(4) C(35) C(36) 101(1) ? . . . .
P(1) O(4) C(35) C(40) -83(1) ? . . . .
P(2) O(7) C(41) C(42) 116(1) ? . . . .
P(2) O(7) C(41) C(46) -66(1) ? . . . .
P(2) O(8) C(47) C(48) -94(1) ? . . . .
P(2) O(8) C(47) C(52) 89(1) ? . . . .
Cu(1) N(1) C(2) C(1) -6(1) ? . . . .
Cu(1) N(1) C(2) C(3) 175.8(7) ? . . . .
C(6) N(1) C(2) C(1) 177.1(7) ? . . . .
C(6) N(1) C(2) C(3) 0(1) ? . . . .
Cu(1) N(1) C(6) C(5) -174.1(8) ? . . . .
Cu(1) N(1) C(6) C(7) 4.4(9) ? . . . .
C(2) N(1) C(6) C(5) 3(1) ? . . . .
C(2) N(1) C(6) C(7) -178.1(7) ? . . . .
Cu(1) N(2) C(7) C(6) 44.7(8) ? . . . .
C(8) N(2) C(7) C(6) 165.0(7) ? . . . .
C(9) N(2) C(7) C(6) -73.6(9) ? . . . .
Cu(1) N(2) C(9) C(10) 29.7(9) ? . . . .
C(7) N(2) C(9) C(10) 147.1(8) ? . . . .
C(8) N(2) C(9) C(10) -89.7(9) ? . . . .
Cu(1) N(3) C(10) C(9) 1(1) ? . . . .
Cu(1) N(3) C(10) C(11) -179.8(6) ? . . . .
C(14) N(3) C(10) C(9) -177.9(7) ? . . . .
C(14) N(3) C(10) C(11) 0(1) ? . . . .
Cu(1) N(3) C(14) C(13) 179.4(8) ? . . . .
C(10) N(3) C(14) C(13) -1(1) ? . . . .
Cu(2) N(4) C(16) C(15) -9(1) ? . . . .
Cu(2) N(4) C(16) C(17) 172.4(8) ? . . . .
C(20) N(4) C(16) C(15) 176.2(8) ? . . . .
C(20) N(4) C(16) C(17) -1(1) ? . . . .
Cu(2) N(4) C(20) C(19) -175.4(8) ? . . . .
Cu(2) N(4) C(20) C(21) 6(1) ? . . . .
C(16) N(4) C(20) C(19) 0(1) ? . . . .
C(16) N(4) C(20) C(21) -178.1(8) ? . . . .
Cu(2) N(5) C(21) C(20) 46.9(8) ? . . . .
C(22) N(5) C(21) C(20) 169.7(7) ? . . . .
C(23) N(5) C(21) C(20) -69.0(9) ? . . . .
Cu(2) N(5) C(23) C(24) 37.5(9) ? . . . .
C(21) N(5) C(23) C(24) 154.0(7) ? . . . .
C(22) N(5) C(23) C(24) -85.3(9) ? . . . .
Cu(2) N(6) C(24) C(23) 16(1) ? . . . .
Cu(2) N(6) C(24) C(25) -166.0(9) ? . . . .
C(28) N(6) C(24) C(23) -173.0(8) ? . . . .
C(28) N(6) C(24) C(25) 4(1) ? . . . .
Cu(2) N(6) C(28) C(27) 166(1) ? . . . .
C(24) N(6) C(28) C(27) -2(1) ? . . . .
C(15) C(1) C(2) N(1) -103(1) ? . . . .
C(15) C(1) C(2) C(3) 74(1) ? . . . .
C(2) C(1) C(15) C(16) 169.2(8) ? . . . .
N(1) C(2) C(3) C(4) 0(1) ? . . . .
C(1) C(2) C(3) C(4) -178.7(9) ? . . . .
C(2) C(3) C(4) C(5) 0(1) ? . . . .
C(3) C(4) C(5) C(6) 2(1) ? . . . .
C(4) C(5) C(6) N(1) -3(1) ? . . . .
C(4) C(5) C(6) C(7) 177.5(9) ? . . . .
N(1) C(6) C(7) N(2) -32(1) ? . . . .
C(5) C(6) C(7) N(2) 146.1(8) ? . . . .
N(2) C(9) C(10) N(3) -20(1) ? . . . .
N(2) C(9) C(10) C(11) 160.3(9) ? . . . .
N(3) C(10) C(11) C(12) 0(1) ? . . . .
C(9) C(10) C(11) C(12) 179.2(9) ? . . . .
C(10) C(11) C(12) C(13) -1(1) ? . . . .
C(11) C(12) C(13) C(14) 1(1) ? . . . .
C(12) C(13) C(14) N(3) 0(1) ? . . . .
C(1) C(15) C(16) N(4) -108.2(9) ? . . . .
C(1) C(15) C(16) C(17) 69(1) ? . . . .
N(4) C(16) C(17) C(18) 3(1) ? . . . .
C(15) C(16) C(17) C(18) -174(1) ? . . . .
C(16) C(17) C(18) C(19) -3(1) ? . . . .
C(17) C(18) C(19) C(20) 1(1) ? . . . .
C(18) C(19) C(20) N(4) 0(1) ? . . . .
C(18) C(19) C(20) C(21) 177(1) ? . . . .
N(4) C(20) C(21) N(5) -35(1) ? . . . .
C(19) C(20) C(21) N(5) 146.9(9) ? . . . .
N(5) C(23) C(24) N(6) -36(1) ? . . . .
N(5) C(23) C(24) C(25) 146(1) ? . . . .
N(6) C(24) C(25) C(26) -3(1) ? . . . .
C(23) C(24) C(25) C(26) 173(1) ? . . . .
C(24) C(25) C(26) C(27) 0(2) ? . . . .
C(25) C(26) C(27) C(28) 2(2) ? . . . .
C(26) C(27) C(28) N(6) 0(1) ? . . . .
O(3) C(29) C(30) C(31) 178(1) ? . . . .
C(34) C(29) C(30) C(31) 1(1) ? . . . .
O(3) C(29) C(34) C(33) 179(1) ? . . . .
C(30) C(29) C(34) C(33) -4(2) ? . . . .
C(29) C(30) C(31) C(32) 0(1) ? . . . .
C(30) C(31) C(32) C(33) 2(2) ? . . . .
C(31) C(32) C(33) C(34) -4(2) ? . . . .
C(32) C(33) C(34) C(29) 5(2) ? . . . .
O(4) C(35) C(36) C(37) 176(1) ? . . . .
C(40) C(35) C(36) C(37) 1(1) ? . . . .
O(4) C(35) C(40) C(39) -178(1) ? . . . .
C(36) C(35) C(40) C(39) -3(1) ? . . . .
C(35) C(36) C(37) C(38) 0(1) ? . . . .
C(36) C(37) C(38) C(39) 0(1) ? . . . .
C(37) C(38) C(39) C(40) -2(2) ? . . . .
C(38) C(39) C(40) C(35) 3(1) ? . . . .
O(7) C(41) C(42) C(43) 176(1) ? . . . .
C(46) C(41) C(42) C(43) -1(2) ? . . . .
O(7) C(41) C(46) C(45) -177(1) ? . . . .
C(42) C(41) C(46) C(45) 0(1) ? . . . .
C(41) C(42) C(43) C(44) 2(2) ? . . . .
C(42) C(43) C(44) C(45) -2(2) ? . . . .
C(43) C(44) C(45) C(46) 0(1) ? . . . .
C(44) C(45) C(46) C(41) 0(1) ? . . . .
O(8) C(47) C(48) C(49) -177(1) ? . . . .
C(52) C(47) C(48) C(49) -1(1) ? . . . .
O(8) C(47) C(52) C(51) 176(1) ? . . . .
C(48) C(47) C(52) C(51) 0(1) ? . . . .
C(47) C(48) C(49) C(50) 2(1) ? . . . .
C(48) C(49) C(50) C(51) -2(1) ? . . . .
C(49) C(50) C(51) C(52) 1(1) ? . . . .
C(50) C(51) C(52) C(47) 0(1) ? . . . .
Cu(1) N(2) C(7) H(6) -75.7 ? . . . .
Cu(1) N(2) C(7) H(7) 164.5 ? . . . .
C(8) N(2) C(7) H(6) 44.7 ? . . . .
C(8) N(2) C(7) H(7) -75.2 ? . . . .
C(9) N(2) C(7) H(6) 166.0 ? . . . .
C(9) N(2) C(7) H(7) 46.2 ? . . . .
Cu(1) N(2) C(8) H(8) 179.8 ? . . . .
Cu(1) N(2) C(8) H(9) -59.8 ? . . . .
Cu(1) N(2) C(8) H(10) 60.0 ? . . . .
C(7) N(2) C(8) H(8) 60.9 ? . . . .
C(7) N(2) C(8) H(9) -178.7 ? . . . .
C(7) N(2) C(8) H(10) -58.8 ? . . . .
C(9) N(2) C(8) H(8) -61.6 ? . . . .
C(9) N(2) C(8) H(9) 58.8 ? . . . .
C(9) N(2) C(8) H(10) 178.7 ? . . . .
Cu(1) N(2) C(9) H(11) -89.0 ? . . . .
Cu(1) N(2) C(9) H(12) 151.9 ? . . . .
C(7) N(2) C(9) H(11) 28.4 ? . . . .
C(7) N(2) C(9) H(12) -90.6 ? . . . .
C(8) N(2) C(9) H(11) 151.6 ? . . . .
C(8) N(2) C(9) H(12) 32.5 ? . . . .
Cu(1) N(3) C(14) H(16) 0.6 ? . . . .
C(10) N(3) C(14) H(16) 179.9 ? . . . .
Cu(2) N(5) C(21) H(22) 165.4 ? . . . .
Cu(2) N(5) C(21) H(23) -74.8 ? . . . .
C(22) N(5) C(21) H(22) -71.8 ? . . . .
C(22) N(5) C(21) H(23) 48.0 ? . . . .
C(23) N(5) C(21) H(22) 49.6 ? . . . .
C(23) N(5) C(21) H(23) 169.4 ? . . . .
Cu(2) N(5) C(22) H(24) 60.2 ? . . . .
Cu(2) N(5) C(22) H(25) -179.6 ? . . . .
Cu(2) N(5) C(22) H(26) -59.8 ? . . . .
C(21) N(5) C(22) H(24) -59.3 ? . . . .
C(21) N(5) C(22) H(25) 60.8 ? . . . .
C(21) N(5) C(22) H(26) -179.3 ? . . . .
C(23) N(5) C(22) H(24) 179.3 ? . . . .
C(23) N(5) C(22) H(25) -60.6 ? . . . .
C(23) N(5) C(22) H(26) 59.3 ? . . . .
Cu(2) N(5) C(23) H(27) 157.7 ? . . . .
Cu(2) N(5) C(23) H(28) -82.5 ? . . . .
C(21) N(5) C(23) H(27) -85.8 ? . . . .
C(21) N(5) C(23) H(28) 34.0 ? . . . .
C(22) N(5) C(23) H(27) 34.9 ? . . . .
C(22) N(5) C(23) H(28) 154.7 ? . . . .
Cu(2) N(6) C(28) H(32) -15.3 ? . . . .
C(24) N(6) C(28) H(32) 175.7 ? . . . .
H(1) C(1) C(2) N(1) 134.5 ? . . . .
H(1) C(1) C(2) C(3) -47.5 ? . . . .
H(2) C(1) C(2) N(1) 15.2 ? . . . .
H(2) C(1) C(2) C(3) -166.8 ? . . . .
C(2) C(1) C(15) H(17) 47.7 ? . . . .
C(2) C(1) C(15) H(18) -71.3 ? . . . .
H(1) C(1) C(15) C(16) -69.1 ? . . . .
H(1) C(1) C(15) H(17) 169.4 ? . . . .
H(1) C(1) C(15) H(18) 50.4 ? . . . .
H(2) C(1) C(15) C(16) 49.8 ? . . . .
H(2) C(1) C(15) H(17) -71.7 ? . . . .
H(2) C(1) C(15) H(18) 169.3 ? . . . .
N(1) C(2) C(3) H(3) -179.9 ? . . . .
C(1) C(2) C(3) H(3) 2.1 ? . . . .
C(2) C(3) C(4) H(4) -179.3 ? . . . .
H(3) C(3) C(4) C(5) 179.1 ? . . . .
H(3) C(3) C(4) H(4) -0.1 ? . . . .
C(3) C(4) C(5) H(5) -179.9 ? . . . .
H(4) C(4) C(5) C(6) -178.5 ? . . . .
H(4) C(4) C(5) H(5) -0.7 ? . . . .
H(5) C(5) C(6) N(1) 178.2 ? . . . .
H(5) C(5) C(6) C(7) -0.3 ? . . . .
N(1) C(6) C(7) H(6) 88.4 ? . . . .
N(1) C(6) C(7) H(7) -152.4 ? . . . .
C(5) C(6) C(7) H(6) -93.0 ? . . . .
C(5) C(6) C(7) H(7) 26.2 ? . . . .
H(11) C(9) C(10) N(3) 97.3 ? . . . .
H(11) C(9) C(10) C(11) -81.5 ? . . . .
H(12) C(9) C(10) N(3) -143.1 ? . . . .
H(12) C(9) C(10) C(11) 38.2 ? . . . .
N(3) C(10) C(11) H(13) -178.6 ? . . . .
C(9) C(10) C(11) H(13) 0.1 ? . . . .
C(10) C(11) C(12) H(14) 178.5 ? . . . .
H(13) C(11) C(12) C(13) 177.6 ? . . . .
H(13) C(11) C(12) H(14) -2.4 ? . . . .
C(11) C(12) C(13) H(15) -178.2 ? . . . .
H(14) C(12) C(13) C(14) -178.9 ? . . . .
H(14) C(12) C(13) H(15) 1.9 ? . . . .
C(12) C(13) C(14) H(16) 179.2 ? . . . .
H(15) C(13) C(14) N(3) 179.6 ? . . . .
H(15) C(13) C(14) H(16) -1.6 ? . . . .
H(17) C(15) C(16) N(4) 13.0 ? . . . .
H(17) C(15) C(16) C(17) -169.4 ? . . . .
H(18) C(15) C(16) N(4) 132.3 ? . . . .
H(18) C(15) C(16) C(17) -50.0 ? . . . .
N(4) C(16) C(17) H(19) -178.6 ? . . . .
C(15) C(16) C(17) H(19) 3.8 ? . . . .
C(16) C(17) C(18) H(20) 179.2 ? . . . .
H(19) C(17) C(18) C(19) 178.4 ? . . . .
H(19) C(17) C(18) H(20) 1.2 ? . . . .
C(17) C(18) C(19) H(21) -177.9 ? . . . .
H(20) C(18) C(19) C(20) 179.1 ? . . . .
H(20) C(18) C(19) H(21) -0.7 ? . . . .
H(21) C(19) C(20) N(4) 179.8 ? . . . .
H(21) C(19) C(20) C(21) -2.4 ? . . . .
N(4) C(20) C(21) H(22) -154.1 ? . . . .
N(4) C(20) C(21) H(23) 86.3 ? . . . .
C(19) C(20) C(21) H(22) 28.0 ? . . . .
C(19) C(20) C(21) H(23) -91.6 ? . . . .
H(27) C(23) C(24) N(6) -156.4 ? . . . .
H(27) C(23) C(24) C(25) 26.2 ? . . . .
H(28) C(23) C(24) N(6) 83.7 ? . . . .
H(28) C(23) C(24) C(25) -93.6 ? . . . .
N(6) C(24) C(25) H(29) 176.9 ? . . . .
C(23) C(24) C(25) H(29) -5.9 ? . . . .
C(24) C(25) C(26) H(30) 179.5 ? . . . .
H(29) C(25) C(26) C(27) 179.7 ? . . . .
H(29) C(25) C(26) H(30) -0.8 ? . . . .
C(25) C(26) C(27) H(31) -177.9 ? . . . .
H(30) C(26) C(27) C(28) -177.4 ? . . . .
H(30) C(26) C(27) H(31) 2.6 ? . . . .
C(26) C(27) C(28) H(32) -178.8 ? . . . .
H(31) C(27) C(28) N(6) 179.0 ? . . . .
H(31) C(27) C(28) H(32) 1.1 ? . . . .
O(3) C(29) C(30) H(33) -4.1 ? . . . .
C(34) C(29) C(30) H(33) 179.7 ? . . . .
O(3) C(29) C(34) H(37) -0.2 ? . . . .
C(30) C(29) C(34) H(37) 175.9 ? . . . .
C(29) C(30) C(31) H(34) -176.5 ? . . . .
H(33) C(30) C(31) C(32) -178.7 ? . . . .
H(33) C(30) C(31) H(34) 5.8 ? . . . .
C(30) C(31) C(32) H(35) 177.9 ? . . . .
H(34) C(31) C(32) C(33) 178.1 ? . . . .
H(34) C(31) C(32) H(35) -6.5 ? . . . .
C(31) C(32) C(33) H(36) 178.1 ? . . . .
H(35) C(32) C(33) C(34) 179.6 ? . . . .
H(35) C(32) C(33) H(36) 2.6 ? . . . .
C(32) C(33) C(34) H(37) -174.6 ? . . . .
H(36) C(33) C(34) C(29) -177.2 ? . . . .
H(36) C(33) C(34) H(37) 2.5 ? . . . .
O(4) C(35) C(36) H(38) -3.6 ? . . . .
C(40) C(35) C(36) H(38) -178.9 ? . . . .
O(4) C(35) C(40) H(42) 3.5 ? . . . .
C(36) C(35) C(40) H(42) 178.8 ? . . . .
C(35) C(36) C(37) H(39) -178.2 ? . . . .
H(38) C(36) C(37) C(38) -179.7 ? . . . .
H(38) C(36) C(37) H(39) 2.1 ? . . . .
C(36) C(37) C(38) H(40) 178.7 ? . . . .
H(39) C(37) C(38) C(39) 178.8 ? . . . .
H(39) C(37) C(38) H(40) -3.0 ? . . . .
C(37) C(38) C(39) H(41) 179.4 ? . . . .
H(40) C(38) C(39) C(40) 179.4 ? . . . .
H(40) C(38) C(39) H(41) 1.2 ? . . . .
C(38) C(39) C(40) H(42) -178.3 ? . . . .
H(41) C(39) C(40) C(35) -178.0 ? . . . .
H(41) C(39) C(40) H(42) -0.1 ? . . . .
O(7) C(41) C(42) H(43) -2.2 ? . . . .
C(46) C(41) C(42) H(43) -179.9 ? . . . .
O(7) C(41) C(46) H(47) 2.5 ? . . . .
C(42) C(41) C(46) H(47) -180.0 ? . . . .
C(41) C(42) C(43) H(44) -177.6 ? . . . .
H(43) C(42) C(43) C(44) -179.0 ? . . . .
H(43) C(42) C(43) H(44) 0.9 ? . . . .
C(42) C(43) C(44) H(45) 176.2 ? . . . .
H(44) C(43) C(44) C(45) 178.0 ? . . . .
H(44) C(43) C(44) H(45) -3.7 ? . . . .
C(43) C(44) C(45) H(46) -178.3 ? . . . .
H(45) C(44) C(45) C(46) -177.8 ? . . . .
H(45) C(44) C(45) H(46) 3.4 ? . . . .
C(44) C(45) C(46) H(47) -179.6 ? . . . .
H(46) C(45) C(46) C(41) 179.5 ? . . . .
H(46) C(45) C(46) H(47) -0.9 ? . . . .
O(8) C(47) C(48) H(48) 4.3 ? . . . .
C(52) C(47) C(48) H(48) -179.5 ? . . . .
O(8) C(47) C(52) H(52) -4.8 ? . . . .
C(48) C(47) C(52) H(52) 179.0 ? . . . .
C(47) C(48) C(49) H(49) -177.5 ? . . . .
H(48) C(48) C(49) C(50) -179.7 ? . . . .
H(48) C(48) C(49) H(49) 0.3 ? . . . .
C(48) C(49) C(50) H(50) 175.5 ? . . . .
H(49) C(49) C(50) C(51) 177.6 ? . . . .
H(49) C(49) C(50) H(50) -4.5 ? . . . .
C(49) C(50) C(51) H(51) -178.0 ? . . . .
H(50) C(50) C(51) C(52) -176.5 ? . . . .
H(50) C(50) C(51) H(51) 4.1 ? . . . .
C(50) C(51) C(52) H(52) -178.8 ? . . . .
H(51) C(51) C(52) C(47) 178.8 ? . . . .
H(51) C(51) C(52) H(52) 0.5 ? . . . .
